data_4024786
loop_
_publ_author_name
'Thomas E. Storr'
'Christoph G. Baumann'
'Robert J. Thatcher'
'Sara De Ornellas'
'Adrian C. Whitwood'
'Ian J. S. Fairlamb'

_publ_section_title
;
Pd(0)/Cu(I)-Mediated Direct Arylation of 2'-Deoxyadenosines: Mechanistic
Role of Cu(I) and Reactivity Comparisons with Related Purine Nucleosides
;
_journal_name_full 'Journal of Organic Chemistry'
_journal_page_first 5810
_journal_page_last 5821
_journal_paper_doi 10.1021/jo9012282
_journal_volume 74
_journal_year 2009
_chemical_absolute_configuration syn
_chemical_formula_moiety 'C16 H17 N5 O4, C H4 O'
_chemical_formula_sum 'C17 H21 N5 O5'
_chemical_formula_weight 375.39
_chemical_name_systematic
; 
 ? 
;
_space_group_IT_number 19
_symmetry_cell_setting orthorhombic
_symmetry_space_group_name_Hall 'P 2ac 2ab'
_symmetry_space_group_name_H-M 'P 21 21 21'
_atom_sites_solution_hydrogens geom
_atom_sites_solution_primary direct
_atom_sites_solution_secondary difmap
_audit_creation_method SHELXL-97
_cell_angle_alpha 90.00
_cell_angle_beta 90.00
_cell_angle_gamma 90.00
_cell_formula_units_Z 4
_cell_length_a 9.7187(4)
_cell_length_b 9.8520(4)
_cell_length_c 18.5662(8)
_cell_measurement_reflns_used 9472
_cell_measurement_temperature 110(2)
_cell_measurement_theta_max 29.91
_cell_measurement_theta_min 2.19
_cell_volume 1777.69(13)
_computing_cell_refinement 'Bruker SMART'
_computing_data_collection 'Bruker SMART'
_computing_data_reduction 'Bruker SAINT'
_computing_molecular_graphics 'Bruker SHELXTL'
_computing_publication_material 'Bruker SHELXTL'
_computing_structure_refinement 'SHELXL-97 (Sheldrick, 1997)'
_computing_structure_solution 'SHELXS-97 (Sheldrick, 1997)'
_diffrn_ambient_temperature 110(2)
_diffrn_measured_fraction_theta_full 0.998
_diffrn_measured_fraction_theta_max 0.998
_diffrn_measurement_device_type 'CCD area detector'
_diffrn_measurement_method 'phi and omega scans'
_diffrn_radiation_monochromator graphite
_diffrn_radiation_source 'fine-focus sealed tube'
_diffrn_radiation_type MoK\a
_diffrn_radiation_wavelength 0.71073
_diffrn_reflns_av_R_equivalents 0.0299
_diffrn_reflns_av_sigmaI/netI 0.0175
_diffrn_reflns_limit_h_max 13
_diffrn_reflns_limit_h_min -13
_diffrn_reflns_limit_k_max 13
_diffrn_reflns_limit_k_min -13
_diffrn_reflns_limit_l_max 25
_diffrn_reflns_limit_l_min -26
_diffrn_reflns_number 27130
_diffrn_reflns_theta_full 30.02
_diffrn_reflns_theta_max 30.02
_diffrn_reflns_theta_min 2.19
_exptl_absorpt_coefficient_mu 0.106
_exptl_absorpt_correction_T_max 0.989
_exptl_absorpt_correction_T_min 0.930
_exptl_absorpt_correction_type multi-scan
_exptl_absorpt_process_details 'SADABS v2.03; (Sheldrick)'
_exptl_crystal_colour colourless
_exptl_crystal_density_diffrn 1.403
_exptl_crystal_density_method 'not measured'
_exptl_crystal_description block
_exptl_crystal_F_000 792
_exptl_crystal_size_max 0.35
_exptl_crystal_size_mid 0.30
_exptl_crystal_size_min 0.10
_refine_diff_density_max 0.416
_refine_diff_density_min -0.237
_refine_diff_density_rms 0.051
_refine_ls_abs_structure_details 'Flack H D (1983), Acta Cryst. A39, 876-881'
_refine_ls_abs_structure_Flack 0(10)
_refine_ls_extinction_method none
_refine_ls_goodness_of_fit_ref 1.106
_refine_ls_hydrogen_treatment mixed
_refine_ls_matrix_type full
_refine_ls_number_parameters 269
_refine_ls_number_reflns 2941
_refine_ls_number_restraints 0
_refine_ls_restrained_S_all 1.106
_refine_ls_R_factor_all 0.0365
_refine_ls_R_factor_gt 0.0347
_refine_ls_shift/su_max 0.001
_refine_ls_shift/su_mean 0.000
_refine_ls_structure_factor_coef Fsqd
_refine_ls_weighting_details 'calc w=1/[\s^2^(Fo^2^)+(0.0582P)^2^+0.2230P] where P=(Fo^2^+2Fc^2^)/3'
_refine_ls_weighting_scheme calc
_refine_ls_wR_factor_gt 0.0877
_refine_ls_wR_factor_ref 0.0889
_reflns_number_gt 2818
_reflns_number_total 2941
_reflns_threshold_expression >2sigma(I)
_cod_data_source_file jo9012282_si_002_6.cif
_cod_data_source_block ijf0809m
_cod_depositor_comments
;
The following automatic conversions were performed:
'_symmetry_cell_setting' value 'Orthorhombic' changed to 'orthorhombic'
according to '/home/saulius/struct/CIF-dictionaries/cif_core.dic'
dictionary named 'cif_core.dic' version 2.4.1 from 2010-06-29.

Automatic conversion script
Id: cif_fix_enum 1527 2010-12-29 10:47:43Z saulius 
;
_cod_original_sg_symbol_H-M P2(1)2(1)2(1)
_cod_database_code 4024786

loop_
_symmetry_equiv_pos_as_xyz
'x, y, z'
'-x+1/2, -y, z+1/2'
'-x, y+1/2, -z+1/2'
'x+1/2, -y+1/2, -z'

loop_
_atom_site_label
_atom_site_type_symbol
_atom_site_fract_x
_atom_site_fract_y
_atom_site_fract_z
_atom_site_U_iso_or_equiv
_atom_site_adp_type
_atom_site_occupancy
_atom_site_symmetry_multiplicity
_atom_site_calc_flag
_atom_site_refinement_flags
_atom_site_disorder_assembly
_atom_site_disorder_group
C1 C 1.28473(15) -0.05263(15) 0.78998(8) 0.0156(3) Uani 1 1 d . . .
H1 H 1.3097 -0.1379 0.7699 0.019 Uiso 1 1 calc R . .
C2 C 1.12728(14) 0.08290(15) 0.83741(7) 0.0122(3) Uani 1 1 d . . .
C3 C 1.22149(14) 0.18739(15) 0.84584(7) 0.0126(2) Uani 1 1 d . . .
C4 C 1.35735(14) 0.16179(15) 0.82316(8) 0.0139(3) Uani 1 1 d . . .
C5 C 1.03191(15) 0.26044(14) 0.89059(7) 0.0123(3) Uani 1 1 d . . .
C6 C 0.88205(14) 0.04858(14) 0.87586(7) 0.0112(2) Uani 1 1 d . . .
H6 H 0.8148 0.0988 0.9067 0.013 Uiso 1 1 calc R . .
C7 C 0.81251(13) 0.00558(14) 0.80564(7) 0.0110(2) Uani 1 1 d . . .
H7 H 0.8834 -0.0167 0.7684 0.013 Uiso 1 1 calc R . .
C8 C 0.73707(14) -0.12361(14) 0.82946(8) 0.0129(2) Uani 1 1 d . . .
H8 H 0.7217 -0.1868 0.7881 0.015 Uiso 1 1 calc R . .
C9 C 0.83424(15) -0.18496(14) 0.88517(8) 0.0134(3) Uani 1 1 d . . .
H9 H 0.7789 -0.2201 0.9265 0.016 Uiso 1 1 calc R . .
C10 C 0.92529(16) -0.29825(15) 0.85684(9) 0.0183(3) Uani 1 1 d . . .
H10A H 0.9979 -0.3176 0.8928 0.022 Uiso 1 1 calc R . .
H10B H 0.8691 -0.3814 0.8513 0.022 Uiso 1 1 calc R . .
C11 C 0.92929(14) 0.34715(14) 0.92618(7) 0.0127(3) Uani 1 1 d . . .
C12 C 0.79352(15) 0.35538(15) 0.90158(8) 0.0163(3) Uani 1 1 d . . .
H12 H 0.7656 0.3040 0.8608 0.020 Uiso 1 1 calc R . .
C13 C 0.69906(15) 0.43877(16) 0.93674(9) 0.0197(3) Uani 1 1 d . . .
H13 H 0.6066 0.4428 0.9203 0.024 Uiso 1 1 calc R . .
C14 C 0.73947(17) 0.51585(16) 0.99560(9) 0.0194(3) Uani 1 1 d . . .
H14 H 0.6748 0.5721 1.0197 0.023 Uiso 1 1 calc R . .
C15 C 0.87511(16) 0.51035(16) 1.01914(8) 0.0179(3) Uani 1 1 d . . .
H15 H 0.9035 0.5647 1.0587 0.021 Uiso 1 1 calc R . .
C16 C 0.96948(15) 0.42576(15) 0.98516(8) 0.0156(3) Uani 1 1 d . . .
H16 H 1.0616 0.4214 1.0021 0.019 Uiso 1 1 calc R . .
N1 N 1.38652(12) 0.03828(14) 0.79541(7) 0.0157(2) Uani 1 1 d . . .
N2 N 1.15316(13) -0.03975(13) 0.80891(7) 0.0139(2) Uani 1 1 d . . .
N3 N 1.00596(12) 0.12974(12) 0.86665(6) 0.0115(2) Uani 1 1 d . . .
N4 N 1.16064(13) 0.29813(13) 0.87881(6) 0.0137(2) Uani 1 1 d . . .
N5 N 1.46086(14) 0.25141(16) 0.82825(8) 0.0196(3) Uani 1 1 d . . .
H5A H 1.543(3) 0.223(2) 0.8173(13) 0.030(6) Uiso 1 1 d . . .
H5B H 1.441(2) 0.330(3) 0.8413(11) 0.023(5) Uiso 1 1 d . . .
O1 O 0.92121(11) -0.07384(10) 0.91041(6) 0.0138(2) Uani 1 1 d . . .
O2 O 0.72376(11) 0.10936(11) 0.78013(6) 0.0142(2) Uani 1 1 d . . .
H2 H 0.709(3) 0.087(3) 0.7338(16) 0.053(8) Uiso 1 1 d . . .
O3 O 0.61155(11) -0.09148(12) 0.86499(7) 0.0185(2) Uani 1 1 d . . .
H3A H 0.566(3) -0.047(3) 0.8345(16) 0.053(8) Uiso 1 1 d . . .
O4 O 0.98836(12) -0.26773(12) 0.79013(6) 0.0197(2) Uani 1 1 d . . .
H4 H 1.037(3) -0.195(3) 0.7928(13) 0.036(6) Uiso 1 1 d . . .
O5 O 0.32492(12) 0.52314(12) 0.85762(6) 0.0196(2) Uani 1 1 d . . .
C17 C 0.3410(2) 0.62818(19) 0.90998(10) 0.0289(4) Uani 1 1 d . . .
H17A H 0.2558 0.6810 0.9132 0.043 Uiso 1 1 calc R . .
H17B H 0.4169 0.6879 0.8957 0.043 Uiso 1 1 calc R . .
H17C H 0.3614 0.5877 0.9570 0.043 Uiso 1 1 calc R . .
H5 H 0.261(3) 0.469(3) 0.8678(15) 0.044(7) Uiso 1 1 d . . .

loop_
_atom_site_aniso_label
_atom_site_aniso_U_11
_atom_site_aniso_U_22
_atom_site_aniso_U_33
_atom_site_aniso_U_23
_atom_site_aniso_U_13
_atom_site_aniso_U_12
C1 0.0130(6) 0.0154(6) 0.0184(6) -0.0007(5) 0.0011(5) 0.0012(5)
C2 0.0094(6) 0.0137(6) 0.0135(6) 0.0012(5) -0.0005(4) 0.0000(5)
C3 0.0104(6) 0.0125(6) 0.0148(6) 0.0006(5) -0.0004(5) -0.0012(5)
C4 0.0102(6) 0.0173(6) 0.0142(6) 0.0015(5) -0.0008(5) 0.0002(5)
C5 0.0123(6) 0.0116(6) 0.0131(6) 0.0004(5) -0.0015(5) -0.0001(5)
C6 0.0087(5) 0.0115(6) 0.0133(6) 0.0012(5) 0.0007(4) -0.0008(5)
C7 0.0090(5) 0.0107(6) 0.0135(6) 0.0004(5) -0.0008(4) -0.0003(5)
C8 0.0110(6) 0.0113(6) 0.0164(6) -0.0009(5) 0.0007(5) -0.0003(5)
C9 0.0121(6) 0.0108(6) 0.0175(6) 0.0019(5) 0.0011(5) -0.0016(5)
C10 0.0168(6) 0.0121(6) 0.0259(7) 0.0007(6) 0.0029(6) 0.0021(5)
C11 0.0126(6) 0.0103(6) 0.0150(6) -0.0001(5) 0.0010(5) -0.0007(5)
C12 0.0132(6) 0.0141(6) 0.0215(7) -0.0041(5) -0.0019(5) 0.0004(5)
C13 0.0124(6) 0.0172(7) 0.0294(8) -0.0037(6) 0.0008(6) 0.0014(5)
C14 0.0204(7) 0.0152(6) 0.0226(7) -0.0009(6) 0.0056(6) 0.0022(6)
C15 0.0236(7) 0.0156(6) 0.0145(6) -0.0019(5) 0.0010(5) 0.0007(6)
C16 0.0167(6) 0.0148(6) 0.0153(6) -0.0003(5) -0.0019(5) -0.0004(5)
N1 0.0108(5) 0.0172(6) 0.0189(5) -0.0002(5) 0.0003(4) 0.0006(5)
N2 0.0124(5) 0.0133(5) 0.0160(5) -0.0012(4) 0.0009(4) 0.0000(4)
N3 0.0090(5) 0.0110(5) 0.0146(5) -0.0010(4) 0.0001(4) -0.0008(4)
N4 0.0114(5) 0.0129(5) 0.0167(5) -0.0005(4) -0.0006(4) 0.0001(4)
N5 0.0095(5) 0.0197(6) 0.0296(7) -0.0025(6) 0.0017(5) -0.0020(5)
O1 0.0147(5) 0.0117(4) 0.0151(4) 0.0026(4) -0.0028(4) -0.0015(4)
O2 0.0123(4) 0.0144(5) 0.0157(5) 0.0014(4) -0.0013(4) 0.0032(4)
O3 0.0093(4) 0.0215(5) 0.0246(5) 0.0053(5) 0.0041(4) 0.0005(4)
O4 0.0180(5) 0.0172(5) 0.0238(5) -0.0059(4) 0.0047(4) -0.0026(4)
O5 0.0233(5) 0.0175(5) 0.0180(5) -0.0019(4) 0.0010(4) -0.0072(5)
C17 0.0374(10) 0.0238(8) 0.0256(8) -0.0085(7) -0.0071(8) -0.0010(8)

loop_
_atom_type_symbol
_atom_type_description
_atom_type_scat_dispersion_real
_atom_type_scat_dispersion_imag
_atom_type_scat_source
C C 0.0033 0.0000 'International Tables Vol C Tables 4.2.6.8 and 6.1.1.4'
H H 0.0000 0.0000 'International Tables Vol C Tables 4.2.6.8 and 6.1.1.4'
N N 0.0061 0.0000 'International Tables Vol C Tables 4.2.6.8 and 6.1.1.4'
O O 0.0106 0.0000 'International Tables Vol C Tables 4.2.6.8 and 6.1.1.4'

loop_
_geom_angle_atom_site_label_1
_geom_angle_atom_site_label_2
_geom_angle_atom_site_label_3
_geom_angle
_geom_angle_site_symmetry_1
_geom_angle_site_symmetry_3
_geom_angle_publ_flag
N2 C1 N1 128.74(14) . . ?
N2 C1 H1 115.6 . . ?
N1 C1 H1 115.6 . . ?
N2 C2 N3 128.09(13) . . ?
N2 C2 C3 126.07(13) . . ?
N3 C2 C3 105.79(12) . . ?
N4 C3 C2 110.67(12) . . ?
N4 C3 C4 132.38(13) . . ?
C2 C3 C4 116.89(13) . . ?
N5 C4 N1 117.52(13) . . ?
N5 C4 C3 124.32(14) . . ?
N1 C4 C3 118.15(13) . . ?
N4 C5 N3 112.33(13) . . ?
N4 C5 C11 123.55(13) . . ?
N3 C5 C11 124.11(13) . . ?
O1 C6 N3 107.36(11) . . ?
O1 C6 C7 105.59(11) . . ?
N3 C6 C7 114.70(11) . . ?
O1 C6 H6 109.7 . . ?
N3 C6 H6 109.7 . . ?
C7 C6 H6 109.7 . . ?
O2 C7 C6 110.72(11) . . ?
O2 C7 C8 113.80(11) . . ?
C6 C7 C8 101.27(11) . . ?
O2 C7 H7 110.2 . . ?
C6 C7 H7 110.2 . . ?
C8 C7 H7 110.2 . . ?
O3 C8 C9 107.73(12) . . ?
O3 C8 C7 111.04(11) . . ?
C9 C8 C7 103.20(11) . . ?
O3 C8 H8 111.5 . . ?
C9 C8 H8 111.5 . . ?
C7 C8 H8 111.5 . . ?
O1 C9 C10 108.96(12) . . ?
O1 C9 C8 106.19(11) . . ?
C10 C9 C8 114.66(12) . . ?
O1 C9 H9 109.0 . . ?
C10 C9 H9 109.0 . . ?
C8 C9 H9 109.0 . . ?
O4 C10 C9 113.56(12) . . ?
O4 C10 H10A 108.9 . . ?
C9 C10 H10A 108.9 . . ?
O4 C10 H10B 108.9 . . ?
C9 C10 H10B 108.9 . . ?
H10A C10 H10B 107.7 . . ?
C16 C11 C12 119.18(13) . . ?
C16 C11 C5 119.00(13) . . ?
C12 C11 C5 121.80(13) . . ?
C13 C12 C11 120.16(14) . . ?
C13 C12 H12 119.9 . . ?
C11 C12 H12 119.9 . . ?
C14 C13 C12 120.33(14) . . ?
C14 C13 H13 119.8 . . ?
C12 C13 H13 119.8 . . ?
C13 C14 C15 119.65(14) . . ?
C13 C14 H14 120.2 . . ?
C15 C14 H14 120.2 . . ?
C14 C15 C16 120.42(14) . . ?
C14 C15 H15 119.8 . . ?
C16 C15 H15 119.8 . . ?
C15 C16 C11 120.23(14) . . ?
C15 C16 H16 119.9 . . ?
C11 C16 H16 119.9 . . ?
C1 N1 C4 118.44(12) . . ?
C1 N2 C2 111.68(12) . . ?
C2 N3 C5 106.38(12) . . ?
C2 N3 C6 124.78(12) . . ?
C5 N3 C6 128.57(12) . . ?
C5 N4 C3 104.83(12) . . ?
C4 N5 H5A 117.2(16) . . ?
C4 N5 H5B 117.4(16) . . ?
H5A N5 H5B 125(2) . . ?
C6 O1 C9 109.70(10) . . ?
C7 O2 H2 104.0(19) . . ?
C8 O3 H3A 105(2) . . ?
C10 O4 H4 111.5(16) . . ?
C17 O5 H5 113(2) . . ?
O5 C17 H17A 109.5 . . ?
O5 C17 H17B 109.5 . . ?
H17A C17 H17B 109.5 . . ?
O5 C17 H17C 109.5 . . ?
H17A C17 H17C 109.5 . . ?
H17B C17 H17C 109.5 . . ?

loop_
_geom_bond_atom_site_label_1
_geom_bond_atom_site_label_2
_geom_bond_distance
_geom_bond_site_symmetry_2
_geom_bond_publ_flag
C1 N2 1.3323(18) . ?
C1 N1 1.3383(19) . ?
C1 H1 0.9500 . ?
C2 N2 1.3429(18) . ?
C2 N3 1.3775(18) . ?
C2 C3 1.3865(19) . ?
C3 N4 1.3838(18) . ?
C3 C4 1.4086(19) . ?
C4 N5 1.3419(19) . ?
C4 N1 1.3514(19) . ?
C5 N4 1.3232(18) . ?
C5 N3 1.3854(18) . ?
C5 C11 1.4701(19) . ?
C6 O1 1.4181(17) . ?
C6 N3 1.4556(17) . ?
C6 C7 1.5283(19) . ?
C6 H6 1.0000 . ?
C7 O2 1.4192(16) . ?
C7 C8 1.5340(19) . ?
C7 H7 1.0000 . ?
C8 O3 1.4225(17) . ?
C8 C9 1.525(2) . ?
C8 H8 1.0000 . ?
C9 O1 1.4603(17) . ?
C9 C10 1.518(2) . ?
C9 H9 1.0000 . ?
C10 O4 1.4143(19) . ?
C10 H10A 0.9900 . ?
C10 H10B 0.9900 . ?
C11 C16 1.3971(19) . ?
C11 C12 1.399(2) . ?
C12 C13 1.394(2) . ?
C12 H12 0.9500 . ?
C13 C14 1.388(2) . ?
C13 H13 0.9500 . ?
C14 C15 1.390(2) . ?
C14 H14 0.9500 . ?
C15 C16 1.391(2) . ?
C15 H15 0.9500 . ?
C16 H16 0.9500 . ?
N5 H5A 0.87(3) . ?
N5 H5B 0.83(2) . ?
O2 H2 0.90(3) . ?
O3 H3A 0.84(3) . ?
O4 H4 0.86(3) . ?
O5 C17 1.428(2) . ?
O5 H5 0.84(3) . ?
C17 H17A 0.9800 . ?
C17 H17B 0.9800 . ?
C17 H17C 0.9800 . ?

loop_
_geom_hbond_atom_site_label_D
_geom_hbond_atom_site_label_H
_geom_hbond_atom_site_label_A
_geom_hbond_distance_DH
_geom_hbond_distance_HA
_geom_hbond_distance_DA
_geom_hbond_angle_DHA
_geom_hbond_site_symmetry_A
N5 H5A O2 0.87(3) 2.19(3) 3.0470(17) 167(2) 1_655
N5 H5B O5 0.83(2) 2.24(2) 3.0348(19) 161(2) 1_655
O2 H2 O5 0.90(3) 1.84(3) 2.7361(16) 174(3) 3_646
O3 H3A N1 0.84(3) 2.07(3) 2.8436(17) 153(3) 1_455
O4 H4 N2 0.86(3) 1.92(3) 2.7805(17) 174(2) .
O5 H5 N4 0.84(3) 1.96(3) 2.7600(17) 160(3) 1_455

loop_
_geom_torsion_atom_site_label_1
_geom_torsion_atom_site_label_2
_geom_torsion_atom_site_label_3
_geom_torsion_atom_site_label_4
_geom_torsion
_geom_torsion_site_symmetry_1
_geom_torsion_site_symmetry_2
_geom_torsion_site_symmetry_3
_geom_torsion_site_symmetry_4
_geom_torsion_publ_flag
N2 C2 C3 N4 -178.41(13) . . . . ?
N3 C2 C3 N4 -0.71(16) . . . . ?
N2 C2 C3 C4 -0.8(2) . . . . ?
N3 C2 C3 C4 176.89(12) . . . . ?
N4 C3 C4 N5 -2.3(3) . . . . ?
C2 C3 C4 N5 -179.29(14) . . . . ?
N4 C3 C4 N1 176.60(14) . . . . ?
C2 C3 C4 N1 -0.4(2) . . . . ?
O1 C6 C7 O2 157.41(11) . . . . ?
N3 C6 C7 O2 -84.60(14) . . . . ?
O1 C6 C7 C8 36.40(13) . . . . ?
N3 C6 C7 C8 154.38(11) . . . . ?
O2 C7 C8 O3 -38.15(16) . . . . ?
C6 C7 C8 O3 80.68(13) . . . . ?
O2 C7 C8 C9 -153.32(11) . . . . ?
C6 C7 C8 C9 -34.49(13) . . . . ?
O3 C8 C9 O1 -96.01(13) . . . . ?
C7 C8 C9 O1 21.51(14) . . . . ?
O3 C8 C9 C10 143.62(12) . . . . ?
C7 C8 C9 C10 -98.86(13) . . . . ?
O1 C9 C10 O4 -72.61(15) . . . . ?
C8 C9 C10 O4 46.22(17) . . . . ?
N4 C5 C11 C16 -40.0(2) . . . . ?
N3 C5 C11 C16 138.91(14) . . . . ?
N4 C5 C11 C12 138.50(15) . . . . ?
N3 C5 C11 C12 -42.6(2) . . . . ?
C16 C11 C12 C13 -1.5(2) . . . . ?
C5 C11 C12 C13 -179.99(14) . . . . ?
C11 C12 C13 C14 1.0(2) . . . . ?
C12 C13 C14 C15 0.5(2) . . . . ?
C13 C14 C15 C16 -1.5(2) . . . . ?
C14 C15 C16 C11 1.1(2) . . . . ?
C12 C11 C16 C15 0.4(2) . . . . ?
C5 C11 C16 C15 178.96(13) . . . . ?
N2 C1 N1 C4 -0.4(2) . . . . ?
N5 C4 N1 C1 179.91(14) . . . . ?
C3 C4 N1 C1 0.9(2) . . . . ?
N1 C1 N2 C2 -0.7(2) . . . . ?
N3 C2 N2 C1 -175.92(14) . . . . ?
C3 C2 N2 C1 1.3(2) . . . . ?
N2 C2 N3 C5 178.28(14) . . . . ?
C3 C2 N3 C5 0.64(14) . . . . ?
N2 C2 N3 C6 3.9(2) . . . . ?
C3 C2 N3 C6 -173.76(12) . . . . ?
N4 C5 N3 C2 -0.38(15) . . . . ?
C11 C5 N3 C2 -179.41(13) . . . . ?
N4 C5 N3 C6 173.74(13) . . . . ?
C11 C5 N3 C6 -5.3(2) . . . . ?
O1 C6 N3 C2 49.76(17) . . . . ?
C7 C6 N3 C2 -67.23(17) . . . . ?
O1 C6 N3 C5 -123.38(14) . . . . ?
C7 C6 N3 C5 119.64(14) . . . . ?
N3 C5 N4 C3 -0.06(15) . . . . ?
C11 C5 N4 C3 178.98(13) . . . . ?
C2 C3 N4 C5 0.48(16) . . . . ?
C4 C3 N4 C5 -176.62(15) . . . . ?
N3 C6 O1 C9 -146.86(11) . . . . ?
C7 C6 O1 C9 -24.05(14) . . . . ?
C10 C9 O1 C6 125.37(12) . . . . ?
C8 C9 O1 C6 1.37(14) . . . . ?

loop_
_cod_related_entry_id
_cod_related_entry_database
_cod_related_entry_code
1 ChemSpider 30659029
